data_7010514
loop_
_publ_author_name
'Connelly, Neil G.'
'Emslie, David J. H.'
'Hayward, Owen D.'
'Orpen, A. Guy'
'Quayle, Michael J.'

_publ_section_title
;
 Redox-active catecholate complexes of rhodium
 hydrotris(pyrazolyl)borates
;
_journal_issue 6
_journal_name_full 'Journal of the Chemical Society, Dalton Transactions'
_journal_page_first 875
_journal_paper_doi 10.1039/b010061g
_journal_year 2001
_chemical_formula_structural '[Rh(PPh3)(Tp)(CO)(O2C6Cl4)](CH2Cl2)2'
_chemical_formula_sum 'C42 H41 B Cl8 N6 O3 P Rh'
_chemical_formula_weight 1106.10
_chemical_name_systematic
; 
? 
;
_space_group_IT_number 2
_symmetry_cell_setting triclinic
_symmetry_space_group_name_Hall '-P 1'
_symmetry_space_group_name_H-M 'P -1'
_atom_sites_solution_hydrogens geom
_atom_sites_solution_primary direct
_atom_sites_solution_secondary difmap
_audit_creation_method SHELXL
_cell_angle_alpha 93.077(9)
_cell_angle_beta 103.121(10)
_cell_angle_gamma 114.924(8)
_cell_formula_units_Z 2
_cell_length_a 11.7241(11)
_cell_length_b 12.302(2)
_cell_length_c 18.348(2)
_cell_measurement_reflns_used 124
_cell_measurement_temperature 173(2)
_cell_measurement_theta_max 50
_cell_measurement_theta_min 5
_cell_volume 2303.6(5)
_computing_cell_refinement 'SAINT (Siemens, 1995b)'
_computing_data_collection 'SMART (Siemens, 1995b)'
_computing_data_reduction 'SAINT (Siemens, 1995b)'
_computing_molecular_graphics 'SHELXTL (Siemens, 1995a)'
_computing_publication_material 'SHELXTL (Siemens, 1995a)'
_computing_structure_refinement 'SHELXTL (Siemens, 1995a)'
_computing_structure_solution 'SHELXTL (Siemens, 1995a)'
_diffrn_ambient_temperature 173(2)
_diffrn_measurement_device 'Siemens SMART Area Detector'
_diffrn_measurement_method '\w rotation with narrow frame'
_diffrn_radiation_monochromator graphite
_diffrn_radiation_source 'fine-focus sealed tube'
_diffrn_radiation_type MoK\a
_diffrn_radiation_wavelength 0.71073
_diffrn_reflns_av_R_equivalents 0.0219
_diffrn_reflns_av_sigmaI/netI 0.0365
_diffrn_reflns_limit_h_max 15
_diffrn_reflns_limit_h_min -14
_diffrn_reflns_limit_k_max 15
_diffrn_reflns_limit_k_min -15
_diffrn_reflns_limit_l_max 23
_diffrn_reflns_limit_l_min -23
_diffrn_reflns_number 24121
_diffrn_reflns_theta_max 27.53
_diffrn_reflns_theta_min 1.85
_diffrn_standards_decay_% 0
_exptl_absorpt_coefficient_mu 0.916
_exptl_absorpt_correction_T_max 0.923
_exptl_absorpt_correction_T_min 0.897
_exptl_absorpt_correction_type empirical
_exptl_absorpt_process_details 'SADABS (Sheldrick, 1996)'
_exptl_crystal_density_diffrn 1.595
_exptl_crystal_density_meas ?
_exptl_crystal_description plate
_exptl_crystal_F_000 1120
_exptl_crystal_size_max 0.4
_exptl_crystal_size_mid 0.4
_exptl_crystal_size_min 0.15
_refine_diff_density_max 1.243
_refine_diff_density_min -1.376
_refine_diff_density_rms 0.082
_refine_ls_extinction_coef 0.0012(3)
_refine_ls_extinction_expression Fc^*^=kFc[1+0.001xFc^2^\l^3^/sin(2\q)]^-1/4^
_refine_ls_extinction_method SHELXL
_refine_ls_goodness_of_fit_all 1.191
_refine_ls_goodness_of_fit_obs 1.273
_refine_ls_hydrogen_treatment 'see text'
_refine_ls_matrix_type full
_refine_ls_number_parameters 575
_refine_ls_number_reflns 10422
_refine_ls_number_restraints 4
_refine_ls_restrained_S_all 1.192
_refine_ls_restrained_S_obs 1.274
_refine_ls_R_factor_all 0.0423
_refine_ls_R_factor_obs 0.0342
_refine_ls_shift/esd_max 0.028
_refine_ls_shift/esd_mean 0.001
_refine_ls_structure_factor_coef Fsqd
_refine_ls_weighting_details 'w=1/[\s^2^(Fo^2^)+(0.0491P)^2^]  where P=(Fo^2^+2Fc^2^)/3'
_refine_ls_weighting_scheme calc
_refine_ls_wR_factor_all 0.0965
_refine_ls_wR_factor_obs 0.0940
_reflns_number_observed 8742
_reflns_number_total 10422
_reflns_observed_criterion >2sigma(I)
_cod_data_source_file b010061g.txt
_cod_data_source_block 2
_cod_depositor_comments
;
The following automatic conversions were performed:

'_refine_ls_weighting_scheme' value 'calc
w=1/[\s^2^(Fo^2^)+(0.0491P)^2^] where P=(Fo^2^+2Fc^2^)/3' was changed
to 'calc'. New tag '_refine_ls_weighting_details' was created. The
value of the new tag was set to 'w=1/[\s^2^(Fo^2^)+(0.0491P)^2^]
where P=(Fo^2^+2Fc^2^)/3'.

Automatic conversion script
Id: cif_fix_values 3143 2015-03-26 13:38:13Z robertas 
;
_cod_original_cell_volume 2303.5(4)
_cod_original_sg_symbol_H-M P-1
_cod_database_code 7010514

loop_
_symmetry_equiv_pos_as_xyz
'x, y, z'
'-x, -y, -z'

loop_
_atom_site_aniso_label
_atom_site_aniso_U_11
_atom_site_aniso_U_22
_atom_site_aniso_U_33
_atom_site_aniso_U_23
_atom_site_aniso_U_13
_atom_site_aniso_U_12
Rh1 0.01351(10) 0.01636(11) 0.01060(10) 0.00130(6) 0.00282(6) 0.00772(8)
P1 0.0167(3) 0.0180(3) 0.0133(3) 0.0027(2) 0.0036(2) 0.0091(3)
O1 0.0256(10) 0.0302(11) 0.0217(9) -0.0027(8) 0.0034(7) 0.0182(9)
O2 0.0145(8) 0.0228(9) 0.0147(8) -0.0008(7) 0.0025(6) 0.0081(7)
O3 0.0203(9) 0.0258(10) 0.0186(9) -0.0051(7) 0.0018(7) 0.0111(8)
B1 0.0178(14) 0.0233(15) 0.0135(12) 0.0042(10) 0.0037(10) 0.0109(12)
N1 0.0171(10) 0.0207(11) 0.0136(9) 0.0030(8) 0.0039(8) 0.0095(9)
N2 0.0135(10) 0.0216(11) 0.0136(9) 0.0034(8) 0.0022(7) 0.0076(9)
N3 0.0169(10) 0.0236(11) 0.0124(9) 0.0035(8) 0.0036(8) 0.0100(9)
N4 0.0158(10) 0.0198(11) 0.0149(10) 0.0037(8) 0.0047(8) 0.0090(9)
N5 0.0180(11) 0.0207(11) 0.0125(9) 0.0001(8) 0.0025(8) 0.0079(9)
N6 0.0172(10) 0.0184(11) 0.0130(9) 0.0020(8) 0.0028(8) 0.0083(9)
C1 0.0191(13) 0.0185(13) 0.0214(12) 0.0040(10) 0.0063(10) 0.0092(10)
C2 0.0248(14) 0.0269(15) 0.0236(13) 0.0054(11) 0.0047(11) 0.0111(12)
C3 0.027(2) 0.029(2) 0.0301(15) -0.0008(12) 0.0000(12) 0.0074(13)
C4 0.025(2) 0.029(2) 0.045(2) 0.0059(14) 0.0072(13) 0.0013(13)
C5 0.032(2) 0.035(2) 0.040(2) 0.0162(14) 0.0168(13) 0.0077(14)
C6 0.0259(15) 0.030(2) 0.0248(14) 0.0073(11) 0.0079(11) 0.0092(12)
C7 0.0206(13) 0.0215(13) 0.0208(12) 0.0082(10) 0.0086(10) 0.0131(11)
C8 0.0282(15) 0.0233(14) 0.0311(14) 0.0038(11) 0.0101(11) 0.0139(12)
C9 0.044(2) 0.029(2) 0.043(2) 0.0071(13) 0.0178(14) 0.0244(15)
C10 0.037(2) 0.042(2) 0.039(2) 0.0176(14) 0.0214(13) 0.030(2)
C11 0.0248(14) 0.042(2) 0.0263(14) 0.0152(12) 0.0107(11) 0.0204(13)
C12 0.0250(14) 0.0258(14) 0.0202(12) 0.0078(10) 0.0078(10) 0.0134(12)
C13 0.0166(12) 0.0225(13) 0.0154(11) 0.0043(9) 0.0034(9) 0.0073(10)
C14 0.0259(14) 0.031(2) 0.0215(13) 0.0085(11) 0.0063(11) 0.0149(12)
C15 0.0253(15) 0.045(2) 0.0233(14) 0.0155(12) 0.0046(11) 0.0163(14)
C16 0.0225(14) 0.045(2) 0.0155(12) 0.0039(12) 0.0025(10) 0.0080(13)
C17 0.0267(15) 0.035(2) 0.0196(13) -0.0014(11) 0.0067(11) 0.0108(13)
C18 0.0242(14) 0.0271(14) 0.0179(12) 0.0032(10) 0.0057(10) 0.0122(12)
C19 0.0193(13) 0.0205(13) 0.0183(12) 0.0039(9) 0.0077(9) 0.0098(10)
C20 0.0160(13) 0.0266(14) 0.0244(13) 0.0046(10) 0.0084(10) 0.0090(11)
C21 0.0163(12) 0.0230(13) 0.0220(13) 0.0034(10) 0.0035(10) 0.0083(11)
C22 0.0241(14) 0.039(2) 0.0170(12) 0.0052(11) 0.0088(10) 0.0160(13)
C23 0.0169(14) 0.048(2) 0.0277(15) 0.0087(13) 0.0025(11) 0.0132(13)
C24 0.0189(13) 0.0183(13) 0.0235(13) 0.0048(10) 0.0073(10) 0.0091(11)
C25 0.0274(14) 0.0246(14) 0.0287(14) 0.0147(11) 0.0124(11) 0.0125(12)
C26 0.0251(14) 0.0293(15) 0.0195(12) 0.0100(10) 0.0095(10) 0.0170(12)
C27 0.0264(15) 0.0193(14) 0.0308(15) 0.0030(11) 0.0046(11) 0.0065(12)
C28 0.034(2) 0.041(2) 0.0214(14) 0.0155(12) 0.0083(11) 0.0204(14)
C29 0.0245(13) 0.0172(12) 0.0151(12) -0.0006(9) 0.0056(10) 0.0061(11)
C30 0.0313(15) 0.0203(13) 0.0176(12) -0.0001(10) 0.0080(10) 0.0120(12)
C31 0.0221(13) 0.0155(12) 0.0167(12) 0.0033(9) 0.0080(9) 0.0084(10)
C32 0.034(2) 0.031(2) 0.0191(13) -0.0042(11) -0.0011(11) 0.0144(13)
C33 0.0236(14) 0.0255(14) 0.0214(13) 0.0018(10) 0.0085(10) 0.0144(11)
C34 0.0194(13) 0.0216(13) 0.0138(11) 0.0030(9) 0.0034(9) 0.0094(11)
C35 0.0167(12) 0.0158(12) 0.0172(11) 0.0033(9) 0.0026(9) 0.0061(10)
C36 0.0195(13) 0.0212(13) 0.0201(12) 0.0035(10) 0.0054(10) 0.0085(11)
C37 0.0149(13) 0.0289(15) 0.0265(14) 0.0049(11) 0.0004(10) 0.0072(11)
C38 0.0210(14) 0.033(2) 0.0197(13) -0.0005(11) -0.0047(10) 0.0078(12)
C39 0.0263(14) 0.0284(15) 0.0167(12) -0.0015(10) 0.0018(10) 0.0104(12)
C40 0.0180(12) 0.0201(13) 0.0177(12) 0.0014(9) 0.0025(9) 0.0082(10)
Cl1 0.0179(3) 0.0401(4) 0.0265(3) -0.0012(3) 0.0070(2) 0.0118(3)
Cl2 0.0158(3) 0.0598(5) 0.0373(4) 0.0012(4) 0.0001(3) 0.0133(3)
Cl3 0.0276(4) 0.0644(6) 0.0258(4) -0.0093(4) -0.0096(3) 0.0118(4)
Cl4 0.0340(4) 0.0532(5) 0.0185(3) -0.0113(3) 0.0013(3) 0.0158(4)
C50 0.050(4) 0.040(3) 0.058(4) 0.017(3) 0.024(3) 0.019(3)
Cl5 0.1335(15) 0.182(2) 0.0803(10) 0.0230(11) 0.0534(10) 0.0960(14)
Cl6 0.0847(8) 0.0836(9) 0.0866(8) 0.0263(7) 0.0324(7) 0.0553(7)
C50' 0.279(32) 0.199(25) 0.189(23) -0.066(19) -0.156(23) 0.195(25)
Cl5' 0.1335(15) 0.182(2) 0.0803(10) 0.0230(11) 0.0534(10) 0.0960(14)
Cl6' 0.0847(8) 0.0836(9) 0.0866(8) 0.0263(7) 0.0324(7) 0.0553(7)
C51 0.0234(14) 0.033(2) 0.0319(15) 0.0055(12) 0.0052(11) 0.0144(13)
Cl7 0.0458(5) 0.0707(6) 0.0323(4) 0.0081(4) 0.0018(3) 0.0333(5)
Cl8 0.0608(6) 0.0307(4) 0.0489(5) 0.0025(4) 0.0042(4) 0.0153(4)

loop_
_atom_site_label
_atom_site_type_symbol
_atom_site_fract_x
_atom_site_fract_y
_atom_site_fract_z
_atom_site_U_iso_or_equiv
_atom_site_thermal_displace_type
_atom_site_occupancy
_atom_site_calc_flag
_atom_site_refinement_flags
_atom_site_disorder_group
Rh1 Rh 0.55405(2) 1.15993(2) 0.785505(10) 0.01324(6) Uani 1 d . .
P1 P 0.54809(6) 1.30555(6) 0.70767(3) 0.01561(13) Uani 1 d . .
O1 O 0.6052(2) 0.9993(2) 0.69505(10) 0.0246(4) Uani 1 d . .
O2 O 0.3598(2) 1.0870(2) 0.77522(9) 0.0178(4) Uani 1 d . .
O3 O 0.4050(2) 0.9708(2) 0.64877(10) 0.0223(4) Uani 1 d . .
B1 B 0.7607(3) 1.2196(3) 0.94487(15) 0.0176(6) Uani 1 d . .
H1 H 0.8322(35) 1.2387(31) 1.0006(19) 0.050 Uiso 1 d . .
N1 N 0.7566(2) 1.2263(2) 0.80633(11) 0.0168(4) Uani 1 d . .
N2 N 0.8269(2) 1.2396(2) 0.88069(11) 0.0166(4) Uani 1 d . .
N3 N 0.6561(2) 1.0858(2) 0.92940(11) 0.0173(4) Uani 1 d . .
N4 N 0.5617(2) 1.0380(2) 0.86073(11) 0.0163(4) Uani 1 d . .
N5 N 0.6937(2) 1.3024(2) 0.94798(11) 0.0178(4) Uani 1 d . .
N6 N 0.5787(2) 1.2745(2) 0.89285(11) 0.0164(4) Uani 1 d . .
C1 C 0.7051(2) 1.4432(2) 0.72954(14) 0.0192(5) Uani 1 d . .
C2 C 0.7768(3) 1.4936(3) 0.80522(15) 0.0256(6) Uani 1 d . .
H2A H 0.7488(3) 1.4522(3) 0.84484(15) 0.031 Uiso 1 calc R .
C3 C 0.8884(3) 1.6035(3) 0.8226(2) 0.0319(7) Uani 1 d . .
H3A H 0.9363(3) 1.6374(3) 0.8741(2) 0.038 Uiso 1 calc R .
C4 C 0.9309(3) 1.6646(3) 0.7651(2) 0.0374(7) Uani 1 d . .
H4A H 1.0070(3) 1.7405(3) 0.7773(2) 0.045 Uiso 1 calc R .
C5 C 0.8621(3) 1.6146(3) 0.6905(2) 0.0367(7) Uani 1 d . .
H5A H 0.8916(3) 1.6556(3) 0.6511(2) 0.044 Uiso 1 calc R .
C6 C 0.7498(3) 1.5045(3) 0.6725(2) 0.0279(6) Uani 1 d . .
H6A H 0.7031(3) 1.4706(3) 0.6208(2) 0.034 Uiso 1 calc R .
C7 C 0.4355(2) 1.3669(2) 0.72297(14) 0.0189(5) Uani 1 d . .
C8 C 0.4792(3) 1.4804(3) 0.7654(2) 0.0263(6) Uani 1 d . .
H8A H 0.5700(3) 1.5286(3) 0.7888(2) 0.032 Uiso 1 calc R .
C9 C 0.3897(3) 1.5242(3) 0.7740(2) 0.0347(7) Uani 1 d . .
H9A H 0.4199(3) 1.6019(3) 0.8035(2) 0.042 Uiso 1 calc R .
C10 C 0.2582(3) 1.4554(3) 0.7400(2) 0.0325(7) Uani 1 d . .
H10A H 0.1978(3) 1.4855(3) 0.7462(2) 0.039 Uiso 1 calc R .
C11 C 0.2134(3) 1.3419(3) 0.6967(2) 0.0280(6) Uani 1 d . .
H11A H 0.1226(3) 1.2943(3) 0.6730(2) 0.034 Uiso 1 calc R .
C12 C 0.3019(3) 1.2983(3) 0.68814(14) 0.0225(5) Uani 1 d . .
H12A H 0.2713(3) 1.2209(3) 0.65824(14) 0.027 Uiso 1 calc R .
C13 C 0.4974(2) 1.2707(2) 0.60311(13) 0.0188(5) Uani 1 d . .
C14 C 0.4494(3) 1.3433(3) 0.56241(15) 0.0253(6) Uani 1 d . .
H14A H 0.4383(3) 1.4050(3) 0.58891(15) 0.030 Uiso 1 calc R .
C15 C 0.4182(3) 1.3252(3) 0.4835(2) 0.0310(7) Uani 1 d . .
H15A H 0.3870(3) 1.3756(3) 0.4565(2) 0.037 Uiso 1 calc R .
C16 C 0.4320(3) 1.2350(3) 0.44404(15) 0.0308(7) Uani 1 d . .
H16A H 0.4100(3) 1.2230(3) 0.39015(15) 0.037 Uiso 1 calc R .
C17 C 0.4775(3) 1.1628(3) 0.48283(15) 0.0286(6) Uani 1 d . .
H17A H 0.4867(3) 1.1003(3) 0.45565(15) 0.034 Uiso 1 calc R .
C18 C 0.5106(3) 1.1803(2) 0.56212(14) 0.0228(6) Uani 1 d . .
H18A H 0.5425(3) 1.1298(2) 0.58835(14) 0.027 Uiso 1 calc R .
C19 C 0.8423(2) 1.2457(2) 0.76450(13) 0.0185(5) Uani 1 d . .
C20 C 0.9645(2) 1.2702(2) 0.81161(14) 0.0220(5) Uani 1 d . .
H20A H 1.0417(2) 1.2870(2) 0.79650(14) 0.026 Uiso 1 calc R .
C21 C 0.9519(2) 1.2653(2) 0.88409(14) 0.0209(5) Uani 1 d . .
C22 C 0.8128(3) 1.2410(3) 0.68084(14) 0.0254(6) Uani 1 d . .
H22A H 0.7378(12) 1.2583(17) 0.6631(2) 0.038 Uiso 1 calc R .
H22B H 0.7921(19) 1.1598(6) 0.65602(15) 0.038 Uiso 1 calc R .
H22C H 0.8891(7) 1.3018(12) 0.6683(2) 0.038 Uiso 1 calc R .
C23 C 1.0530(3) 1.2838(3) 0.9565(2) 0.0318(7) Uani 1 d . .
H23A H 1.0135(3) 1.2743(3) 0.9989(2) 0.048 Uiso 1 calc R .
H23B H 1.1252(3) 1.3657(3) 0.9652(2) 0.048 Uiso 1 calc R .
H23C H 1.0863(3) 1.2234(3) 0.9527(2) 0.048 Uiso 1 calc R .
C24 C 0.4880(2) 0.9210(2) 0.86204(14) 0.0196(5) Uani 1 d . .
C25 C 0.5348(3) 0.8934(3) 0.9321(2) 0.0253(6) Uani 1 d . .
H25A H 0.5004(3) 0.8168(3) 0.9483(2) 0.030 Uiso 1 calc R .
C26 C 0.6399(3) 0.9982(3) 0.97304(14) 0.0220(5) Uani 1 d . .
C27 C 0.3748(3) 0.8356(2) 0.7975(2) 0.0275(6) Uani 1 d . .
H27A H 0.3638(3) 0.8792(2) 0.7553(2) 0.041 Uiso 1 calc R .
H27B H 0.2950(3) 0.8035(2) 0.8143(2) 0.041 Uiso 1 calc R .
H27C H 0.3917(3) 0.7682(2) 0.7806(2) 0.041 Uiso 1 calc R .
C28 C 0.7263(3) 1.0200(3) 1.05167(15) 0.0302(6) Uani 1 d . .
H28A H 0.7930(3) 1.1049(3) 1.06479(15) 0.045 Uiso 1 calc R .
H28B H 0.7690(3) 0.9663(3) 1.05379(15) 0.045 Uiso 1 calc R .
H28C H 0.6735(3) 1.0030(3) 1.08783(15) 0.045 Uiso 1 calc R .
C29 C 0.7032(3) 1.3752(2) 1.00959(13) 0.0202(5) Uani 1 d . .
C30 C 0.5938(3) 1.3944(2) 0.99476(14) 0.0228(6) Uani 1 d . .
H30A H 0.5744(3) 1.4433(2) 1.02707(14) 0.027 Uiso 1 calc R .
C31 C 0.5157(2) 1.3273(2) 0.92196(13) 0.0176(5) Uani 1 d . .
C32 C 0.8142(3) 1.4170(3) 1.08036(15) 0.0300(6) Uani 1 d . .
H32A H 0.8775(3) 1.3881(3) 1.07282(15) 0.045 Uiso 1 calc R .
H32B H 0.7807(3) 1.3842(3) 1.12272(15) 0.045 Uiso 1 calc R .
H32C H 0.8572(3) 1.5060(3) 1.09185(15) 0.045 Uiso 1 calc R .
C33 C 0.3795(3) 1.3051(2) 0.88677(14) 0.0220(5) Uani 1 d . .
H33A H 0.3492(7) 1.2592(15) 0.8352(4) 0.033 Uiso 1 calc R .
H33B H 0.3759(4) 1.3830(2) 0.8846(10) 0.033 Uiso 1 calc R .
H33C H 0.3231(4) 1.2582(14) 0.9171(6) 0.033 Uiso 1 calc R .
C34 C 0.5276(2) 1.0352(2) 0.70289(13) 0.0184(5) Uani 1 d . .
C35 C 0.2685(2) 1.0262(2) 0.71163(13) 0.0173(5) Uani 1 d . .
C36 C 0.1385(2) 1.0050(2) 0.70526(14) 0.0205(5) Uani 1 d . .
C37 C 0.0381(3) 0.9472(3) 0.63861(15) 0.0253(6) Uani 1 d . .
C38 C 0.0649(3) 0.9057(3) 0.57542(15) 0.0280(6) Uani 1 d . .
C39 C 0.1901(3) 0.9212(3) 0.58032(14) 0.0254(6) Uani 1 d . .
C40 C 0.2913(2) 0.9778(2) 0.64797(14) 0.0192(5) Uani 1 d . .
Cl1 Cl 0.10421(6) 1.05180(7) 0.78448(4) 0.0287(2) Uani 1 d . .
Cl2 Cl -0.11751(7) 0.92909(8) 0.63359(4) 0.0405(2) Uani 1 d . .
Cl3 Cl -0.05969(8) 0.83149(9) 0.49265(4) 0.0462(2) Uani 1 d . .
Cl4 Cl 0.22484(7) 0.86778(8) 0.50348(4) 0.0383(2) Uani 1 d . .
C50 C 0.2662(6) 0.6343(5) 0.6003(4) 0.048(2) Uani 0.618(9) d PD 1
H50A H 0.3057(6) 0.7112(5) 0.5807(4) 0.057 Uiso 0.618(9) calc PR 1
H50B H 0.3322(6) 0.6358(5) 0.6454(4) 0.057 Uiso 0.618(9) calc PR 1
Cl5 Cl 0.2282(2) 0.5133(2) 0.53122(9) 0.1184(6) Uani 0.618(9) d P 1
Cl6 Cl 0.12979(13) 0.62637(12) 0.62746(7) 0.0765(3) Uani 0.618(9) d PD 1
C50' C 0.1274(25) 0.5483(22) 0.5385(11) 0.235(19) Uani 0.382(9) d PD 2
H50C H 0.0437(25) 0.4731(22) 0.5228(11) 0.281 Uiso 0.382(9) calc PR 2
H50D H 0.1224(25) 0.6006(22) 0.4999(11) 0.281 Uiso 0.382(9) calc PR 2
Cl5' Cl 0.2282(2) 0.5133(2) 0.53122(9) 0.1184(6) Uani 0.382(9) d PD 2
Cl6' Cl 0.12979(13) 0.62637(12) 0.62746(7) 0.0765(3) Uani 0.382(9) d PD 2
C51 C -0.2143(3) -0.0652(3) 0.8214(2) 0.0291(6) Uani 1 d . .
H51A H -0.2666(3) -0.0230(3) 0.8304(2) 0.035 Uiso 1 calc R .
H51B H -0.1630(3) -0.0231(3) 0.7867(2) 0.035 Uiso 1 calc R .
Cl7 Cl -0.10616(9) -0.05614(9) 0.90829(5) 0.0486(2) Uani 1 d . .
Cl8 Cl -0.32017(10) -0.21666(8) 0.77791(5) 0.0508(2) Uani 1 d . .

loop_
_atom_type_symbol
_atom_type_description
_atom_type_scat_dispersion_real
_atom_type_scat_dispersion_imag
_atom_type_scat_source
C C 0.0033 0.0016 'International Tables Vol C Tables 4.2.6.8 and 6.1.1.4'
H H 0.0000 0.0000 'International Tables Vol C Tables 4.2.6.8 and 6.1.1.4'
B B 0.0013 0.0007 'International Tables Vol C Tables 4.2.6.8 and 6.1.1.4'
N N 0.0061 0.0033 'International Tables Vol C Tables 4.2.6.8 and 6.1.1.4'
O O 0.0106 0.0060 'International Tables Vol C Tables 4.2.6.8 and 6.1.1.4'
P P 0.1023 0.0942 'International Tables Vol C Tables 4.2.6.8 and 6.1.1.4'
Cl Cl 0.1484 0.1585 'International Tables Vol C Tables 4.2.6.8 and 6.1.1.4'
Rh Rh -1.1178 0.9187 'International Tables Vol C Tables 4.2.6.8 and 6.1.1.4'

loop_
_geom_angle_atom_site_label_1
_geom_angle_atom_site_label_2
_geom_angle_atom_site_label_3
_geom_angle
_geom_angle_site_symmetry_1
_geom_angle_site_symmetry_3
_geom_angle_publ_flag
C34 Rh1 O2 91.51(9) . . ?
C34 Rh1 N1 89.79(9) . . ?
O2 Rh1 N1 173.86(7) . . ?
C34 Rh1 N4 87.76(9) . . ?
O2 Rh1 N4 86.71(8) . . ?
N1 Rh1 N4 87.34(8) . . ?
C34 Rh1 N6 169.32(9) . . ?
O2 Rh1 N6 86.14(7) . . ?
N1 Rh1 N6 91.48(8) . . ?
N4 Rh1 N6 81.71(8) . . ?
C34 Rh1 P1 95.77(7) . . ?
O2 Rh1 P1 93.34(5) . . ?
N1 Rh1 P1 92.51(6) . . ?
N4 Rh1 P1 176.46(6) . . ?
N6 Rh1 P1 94.76(6) . . ?
C34 Rh1 B1 122.06(9) . . ?
O2 Rh1 B1 121.48(7) . . ?
N1 Rh1 B1 53.12(7) . . ?
N4 Rh1 B1 52.96(8) . . ?
N6 Rh1 B1 51.84(7) . . ?
P1 Rh1 B1 124.44(6) . . ?
C7 P1 C1 102.33(12) . . ?
C7 P1 C13 99.85(11) . . ?
C1 P1 C13 103.56(12) . . ?
C7 P1 Rh1 112.60(8) . . ?
C1 P1 Rh1 112.83(8) . . ?
C13 P1 Rh1 123.08(9) . . ?
C7 P1 C34 131.74(10) . . ?
C1 P1 C34 122.88(10) . . ?
C13 P1 C34 86.15(10) . . ?
Rh1 P1 C34 37.42(4) . . ?
C7 P1 N6 83.29(8) . . ?
C1 P1 N6 93.08(9) . . ?
C13 P1 N6 161.87(9) . . ?
Rh1 P1 N6 41.28(4) . . ?
C34 P1 N6 78.69(6) . . ?
C35 O2 Rh1 124.16(15) . . ?
C40 O3 C34 127.2(2) . . ?
N2 B1 N5 110.9(2) . . ?
N2 B1 N3 108.1(2) . . ?
N5 B1 N3 108.8(2) . . ?
N2 B1 Rh1 69.01(12) . . ?
N5 B1 Rh1 72.51(12) . . ?
N3 B1 Rh1 69.54(12) . . ?
C19 N1 N2 105.9(2) . . ?
C19 N1 Rh1 136.8(2) . . ?
N2 N1 Rh1 116.54(14) . . ?
C21 N2 N1 110.2(2) . . ?
C21 N2 B1 128.7(2) . . ?
N1 N2 B1 121.1(2) . . ?
C26 N3 N4 109.3(2) . . ?
C26 N3 B1 130.5(2) . . ?
N4 N3 B1 120.1(2) . . ?
C24 N4 N3 107.3(2) . . ?
C24 N4 Rh1 135.3(2) . . ?
N3 N4 Rh1 117.03(15) . . ?
C24 N4 N6 142.3(2) . . ?
N3 N4 N6 77.55(13) . . ?
Rh1 N4 N6 51.26(6) . . ?
C29 N5 N6 109.7(2) . . ?
C29 N5 B1 127.8(2) . . ?
N6 N5 B1 118.5(2) . . ?
C31 N6 N5 106.7(2) . . ?
C31 N6 Rh1 139.7(2) . . ?
N5 N6 Rh1 113.55(14) . . ?
C31 N6 N4 138.8(2) . . ?
N5 N6 N4 86.89(13) . . ?
Rh1 N6 N4 47.03(6) . . ?
C31 N6 P1 109.27(15) . . ?
N5 N6 P1 126.50(14) . . ?
Rh1 N6 P1 43.96(4) . . ?
N4 N6 P1 90.98(7) . . ?
C6 C1 C2 118.8(2) . . ?
C6 C1 P1 121.3(2) . . ?
C2 C1 P1 119.8(2) . . ?
C3 C2 C1 120.2(3) . . ?
C2 C3 C4 120.5(3) . . ?
C5 C4 C3 119.6(3) . . ?
C4 C5 C6 120.4(3) . . ?
C5 C6 C1 120.5(3) . . ?
C8 C7 C12 119.1(2) . . ?
C8 C7 P1 122.3(2) . . ?
C12 C7 P1 118.6(2) . . ?
C7 C8 C9 120.1(3) . . ?
C10 C9 C8 120.3(3) . . ?
C9 C10 C11 120.1(3) . . ?
C12 C11 C10 119.7(3) . . ?
C11 C12 C7 120.7(3) . . ?
C18 C13 C14 118.0(2) . . ?
C18 C13 P1 123.4(2) . . ?
C14 C13 P1 118.5(2) . . ?
C15 C14 C13 120.3(3) . . ?
C16 C15 C14 120.7(3) . . ?
C17 C16 C15 119.8(2) . . ?
C16 C17 C18 120.4(3) . . ?
C13 C18 C17 120.8(3) . . ?
N1 C19 C20 109.6(2) . . ?
N1 C19 C22 126.1(2) . . ?
C20 C19 C22 124.3(2) . . ?
C21 C20 C19 106.8(2) . . ?
N2 C21 C20 107.5(2) . . ?
N2 C21 C23 123.4(2) . . ?
C20 C21 C23 129.1(2) . . ?
N4 C24 C25 108.9(2) . . ?
N4 C24 C27 124.3(2) . . ?
C25 C24 C27 126.8(2) . . ?
C26 C25 C24 106.8(2) . . ?
N3 C26 C25 107.7(2) . . ?
N3 C26 C28 123.1(2) . . ?
C25 C26 C28 129.2(3) . . ?
N5 C29 C30 107.8(2) . . ?
N5 C29 C32 122.6(2) . . ?
C30 C29 C32 129.4(2) . . ?
C29 C30 C31 106.4(2) . . ?
N6 C31 C30 109.2(2) . . ?
N6 C31 C33 124.5(2) . . ?
C30 C31 C33 125.8(2) . . ?
O1 C34 O3 112.6(2) . . ?
O1 C34 Rh1 126.3(2) . . ?
O3 C34 Rh1 120.9(2) . . ?
O1 C34 P1 129.9(2) . . ?
O3 C34 P1 99.00(14) . . ?
Rh1 C34 P1 46.81(6) . . ?
O2 C35 C36 119.5(2) . . ?
O2 C35 C40 124.1(2) . . ?
C36 C35 C40 116.4(2) . . ?
C37 C36 C35 122.8(2) . . ?
C37 C36 Cl1 119.4(2) . . ?
C35 C36 Cl1 117.8(2) . . ?
C36 C37 C38 119.4(2) . . ?
C36 C37 Cl2 120.4(2) . . ?
C38 C37 Cl2 120.2(2) . . ?
C39 C38 C37 119.4(2) . . ?
C39 C38 Cl3 120.6(2) . . ?
C37 C38 Cl3 119.9(2) . . ?
C38 C39 C40 121.3(2) . . ?
C38 C39 Cl4 120.3(2) . . ?
C40 C39 Cl4 118.4(2) . . ?
O3 C40 C39 115.2(2) . . ?
O3 C40 C35 124.1(2) . . ?
C39 C40 C35 120.4(2) . . ?
Cl5 C50 Cl6 112.8(3) . . ?
Cl5' C50' Cl6' 123.4(9) . . ?
Cl8 C51 Cl7 111.9(2) . . ?

loop_
_geom_bond_atom_site_label_1
_geom_bond_atom_site_label_2
_geom_bond_distance
_geom_bond_site_symmetry_2
_geom_bond_publ_flag
Rh1 C34 1.970(2) . ?
Rh1 O2 2.022(2) . ?
Rh1 N1 2.091(2) . ?
Rh1 N4 2.108(2) . ?
Rh1 N6 2.247(2) . ?
Rh1 P1 2.3640(7) . ?
Rh1 B1 3.164(3) . ?
P1 C7 1.837(3) . ?
P1 C1 1.839(3) . ?
P1 C13 1.843(2) . ?
P1 C34 3.226(3) . ?
P1 N6 3.394(2) . ?
O1 C34 1.199(3) . ?
O2 C35 1.316(3) . ?
O3 C40 1.369(3) . ?
O3 C34 1.409(3) . ?
B1 N2 1.529(3) . ?
B1 N5 1.531(4) . ?
B1 N3 1.545(4) . ?
N1 C19 1.350(3) . ?
N1 N2 1.385(3) . ?
N2 C21 1.348(3) . ?
N3 C26 1.351(3) . ?
N3 N4 1.378(3) . ?
N4 C24 1.336(3) . ?
N4 N6 2.851(3) . ?
N5 C29 1.358(3) . ?
N5 N6 1.383(3) . ?
N6 C31 1.341(3) . ?
C1 C6 1.393(4) . ?
C1 C2 1.399(4) . ?
C2 C3 1.384(4) . ?
C3 C4 1.390(4) . ?
C4 C5 1.377(4) . ?
C5 C6 1.389(4) . ?
C7 C8 1.385(4) . ?
C7 C12 1.395(4) . ?
C8 C9 1.401(4) . ?
C9 C10 1.374(5) . ?
C10 C11 1.390(4) . ?
C11 C12 1.386(4) . ?
C13 C18 1.391(4) . ?
C13 C14 1.406(4) . ?
C14 C15 1.391(4) . ?
C15 C16 1.378(4) . ?
C16 C17 1.370(4) . ?
C17 C18 1.398(4) . ?
C19 C20 1.392(3) . ?
C19 C22 1.487(3) . ?
C20 C21 1.373(4) . ?
C21 C23 1.498(3) . ?
C24 C25 1.398(4) . ?
C24 C27 1.499(4) . ?
C25 C26 1.372(4) . ?
C26 C28 1.499(4) . ?
C29 C30 1.370(4) . ?
C29 C32 1.497(4) . ?
C30 C31 1.412(3) . ?
C31 C33 1.479(4) . ?
C35 C36 1.409(4) . ?
C35 C40 1.411(3) . ?
C36 C37 1.391(3) . ?
C36 Cl1 1.725(3) . ?
C37 C38 1.392(4) . ?
C37 Cl2 1.722(3) . ?
C38 C39 1.379(4) . ?
C38 Cl3 1.730(3) . ?
C39 C40 1.405(3) . ?
C39 Cl4 1.724(3) . ?
C50 Cl5 1.732(6) . ?
C50 Cl6 1.747(6) . ?
C50' Cl5' 1.45(2) . ?
C50' Cl6' 1.84(2) . ?
C51 Cl8 1.758(3) . ?
C51 Cl7 1.762(3) . ?

loop_
_geom_torsion_atom_site_label_1
_geom_torsion_atom_site_label_2
_geom_torsion_atom_site_label_3
_geom_torsion_atom_site_label_4
_geom_torsion
_geom_torsion_site_symmetry_1
_geom_torsion_site_symmetry_2
_geom_torsion_site_symmetry_3
_geom_torsion_site_symmetry_4
_geom_torsion_publ_flag
Rh1 B1 N2 N1 4.0(2) . . . . ?
N4 N6 P1 C34 1.27(7) . . . . ?
